data_7010711
loop_
_publ_author_name
'Cai, Jiwen'
'Chen, Cai-Hong'
'Feng, Xiao-Long'
'Liao, Cheng-Zhu'
'Chen, Xiao-Ming'

_publ_section_title
;
 A novel supramolecular synthon for H-bonded coordination networks:
 syntheses and structures of extended 2-dimensional cadmium(II)
 arenedisulfonates
;
_journal_issue 16
_journal_name_full 'Journal of the Chemical Society, Dalton Transactions'
_journal_page_first 2370
_journal_paper_doi 10.1039/b102729h
_journal_year 2001
_chemical_formula_moiety 'Cd C6 H20 N4 2+, C10 H6 S2 O6 2-, 2(H2 O)'
_chemical_formula_sum 'C16 H30 Cd N4 O8 S2'
_chemical_formula_weight 582.96
_chemical_name_common Cd(N-meen)2(2,6nds).2H2O
_chemical_name_systematic
; 
bis(N-methylethylenediamine)-cadmium(II)
naphthalene-2,6-disulfonate  dihydrate

;
_space_group_IT_number 14
_symmetry_cell_setting monoclinic
_symmetry_space_group_name_Hall '-P 2yn'
_symmetry_space_group_name_H-M 'P 1 21/n 1'
_atom_sites_solution_hydrogens geom
_atom_sites_solution_primary direct
_atom_sites_solution_secondary difmap
_audit_creation_method SHELXL-97
_cell_angle_alpha 90.00
_cell_angle_beta 90.412(2)
_cell_angle_gamma 90.00
_cell_formula_units_Z 2
_cell_length_a 8.4953(11)
_cell_length_b 9.6732(13)
_cell_length_c 14.0313(18)
_cell_measurement_temperature 293(2)
_cell_measurement_theta_max 30.01
_cell_measurement_theta_min 4.31
_cell_volume 1153.0(3)
_computing_cell_refinement 'Bruker SMART'
_computing_data_collection 'Bruker SMART'
_computing_data_reduction 'Bruker SHELXTL'
_computing_molecular_graphics 'Bruker SHELXTL'
_computing_publication_material 'Bruker SHELXTL'
_computing_structure_refinement 'SHELXL-97 (Sheldrick, 1997)'
_computing_structure_solution 'SHELXS-97 (Sheldrick, 1990)'
_diffrn_ambient_temperature 293(2)
_diffrn_measured_fraction_theta_full 0.978
_diffrn_measured_fraction_theta_max 0.978
_diffrn_measurement_device_type 'CCD area detector'
_diffrn_measurement_method 'phi and omega scans'
_diffrn_radiation_monochromator graphite
_diffrn_radiation_source 'fine-focus sealed tube'
_diffrn_radiation_type MoK\a
_diffrn_radiation_wavelength 0.71073
_diffrn_reflns_av_R_equivalents 0.0189
_diffrn_reflns_av_sigmaI/netI 0.0203
_diffrn_reflns_limit_h_max 11
_diffrn_reflns_limit_h_min -11
_diffrn_reflns_limit_k_max 10
_diffrn_reflns_limit_k_min -13
_diffrn_reflns_limit_l_max 19
_diffrn_reflns_limit_l_min -17
_diffrn_reflns_number 8052
_diffrn_reflns_theta_full 30.01
_diffrn_reflns_theta_max 30.01
_diffrn_reflns_theta_min 4.31
_exptl_absorpt_coefficient_mu 1.177
_exptl_absorpt_correction_T_max 0.8073
_exptl_absorpt_correction_T_min 0.7654
_exptl_absorpt_correction_type none
_exptl_crystal_colour colorless
_exptl_crystal_density_diffrn 1.679
_exptl_crystal_density_method 'not measured'
_exptl_crystal_description block
_exptl_crystal_F_000 596
_exptl_crystal_size_max 0.24
_exptl_crystal_size_mid 0.19
_exptl_crystal_size_min 0.19
_refine_diff_density_max 1.096
_refine_diff_density_min -0.645
_refine_diff_density_rms 0.116
_refine_ls_extinction_method none
_refine_ls_goodness_of_fit_ref 1.078
_refine_ls_hydrogen_treatment mixed
_refine_ls_matrix_type full
_refine_ls_number_parameters 137
_refine_ls_number_reflns 3286
_refine_ls_number_restraints 0
_refine_ls_restrained_S_all 1.078
_refine_ls_R_factor_all 0.0328
_refine_ls_R_factor_gt 0.0286
_refine_ls_shift/su_max 0.000
_refine_ls_shift/su_mean 0.000
_refine_ls_structure_factor_coef Fsqd
_refine_ls_weighting_details 'calc w=1/[\s^2^(Fo^2^)+(0.0442P)^2^+0.4502P] where P=(Fo^2^+2Fc^2^)/3'
_refine_ls_weighting_scheme calc
_refine_ls_wR_factor_gt 0.0788
_refine_ls_wR_factor_ref 0.0809
_reflns_number_gt 2892
_reflns_number_total 3286
_reflns_threshold_expression >2sigma(I)
_cod_data_source_file b102729h.txt
_cod_data_source_block compound4
_cod_depositor_comments
;
The following automatic conversions were performed:
'_symmetry_cell_setting' value 'Monoclinic' changed to 'monoclinic'
according to '/home/saulius/struct/CIF-dictionaries/cif_core.dic'
dictionary named 'cif_core.dic' version 2.4.1 from 2010-06-29.

Automatic conversion script
Id: cif_fix_enum 1527 2010-12-29 10:47:43Z saulius 
;
_cod_original_sg_symbol_H-M P2(1)/n
_cod_database_code 7010711

loop_
_symmetry_equiv_pos_as_xyz
'x, y, z'
'-x+1/2, y+1/2, -z+1/2'
'-x, -y, -z'
'x-1/2, -y-1/2, z-1/2'

loop_
_atom_site_label
_atom_site_type_symbol
_atom_site_fract_x
_atom_site_fract_y
_atom_site_fract_z
_atom_site_U_iso_or_equiv
_atom_site_adp_type
_atom_site_occupancy
_atom_site_symmetry_multiplicity
_atom_site_calc_flag
_atom_site_refinement_flags
_atom_site_disorder_assembly
_atom_site_disorder_group
Cd1 Cd 0.0000 0.0000 0.5000 0.03157(8) Uani 1 2 d S . .
S1 S 0.35438(5) -0.13087(5) 0.35921(3) 0.02568(10) Uani 1 1 d . . .
O1 O 0.49140(18) -0.04613(17) 0.33978(12) 0.0394(3) Uani 1 1 d . . .
O2 O 0.24230(19) -0.05887(19) 0.41927(12) 0.0470(4) Uani 1 1 d . . .
O3 O 0.2836(2) -0.18948(17) 0.27392(11) 0.0420(4) Uani 1 1 d . . .
O1W O 0.9944(2) 0.6643(2) 0.30008(14) 0.0567(5) Uiso 1 1 d . . .
N1 N 0.1534(2) 0.0821(2) 0.62294(12) 0.0361(4) Uani 1 1 d . . .
H1B H 0.2554 0.0828 0.6061 0.043 Uiso 1 1 calc R . .
H1C H 0.1247 0.1688 0.6382 0.043 Uiso 1 1 calc R . .
N2 N -0.0094(2) 0.19046(18) 0.39618(13) 0.0364(4) Uani 1 1 d . . .
H2A H 0.0823 0.1903 0.3630 0.044 Uiso 1 1 calc R . .
C1 C 0.4244(2) -0.65516(19) 0.43470(13) 0.0311(4) Uani 1 1 d . . .
H1A H 0.3647 -0.6755 0.3807 0.037 Uiso 1 1 calc R . .
C2 C 0.4535(2) -0.51510(17) 0.45915(13) 0.0254(3) Uani 1 1 d . . .
C3 C 0.3931(2) -0.40449(19) 0.40339(12) 0.0264(3) Uani 1 1 d . . .
H3A H 0.3313 -0.4229 0.3499 0.032 Uiso 1 1 calc R . .
C4 C 0.4258(2) -0.27039(18) 0.42841(12) 0.0245(3) Uani 1 1 d . . .
C5 C 0.5172(2) -0.2391(2) 0.51066(13) 0.0302(4) Uani 1 1 d . . .
H5A H 0.5373 -0.1476 0.5273 0.036 Uiso 1 1 calc R . .
C6 C 0.1295(3) -0.0111(3) 0.70427(17) 0.0445(6) Uani 1 1 d . . .
H6A H 0.0281 0.0076 0.7329 0.053 Uiso 1 1 calc R . .
H6B H 0.2105 0.0054 0.7520 0.053 Uiso 1 1 calc R . .
C7 C -0.1359(3) 0.1604(3) 0.32757(17) 0.0448(5) Uani 1 1 d . . .
H7A H -0.1257 0.2204 0.2726 0.054 Uiso 1 1 calc R . .
H7B H -0.2370 0.1788 0.3567 0.054 Uiso 1 1 calc R . .
C8 C -0.0253(4) 0.3285(3) 0.4385(2) 0.0567(7) Uani 1 1 d . . .
H8A H -0.0274 0.3967 0.3888 0.085 Uiso 1 1 calc R . .
H8B H 0.0624 0.3459 0.4803 0.085 Uiso 1 1 calc R . .
H8C H -0.1213 0.3331 0.4740 0.085 Uiso 1 1 calc R . .

loop_
_atom_site_aniso_label
_atom_site_aniso_U_11
_atom_site_aniso_U_22
_atom_site_aniso_U_33
_atom_site_aniso_U_23
_atom_site_aniso_U_13
_atom_site_aniso_U_12
Cd1 0.03377(12) 0.03038(12) 0.03052(12) 0.00074(7) -0.00146(8) 0.00534(7)
S1 0.0241(2) 0.0254(2) 0.0275(2) 0.00301(15) 0.00070(15) 0.00314(15)
O1 0.0328(7) 0.0353(7) 0.0500(9) 0.0141(7) -0.0005(6) -0.0045(6)
O2 0.0409(9) 0.0490(10) 0.0514(9) 0.0027(8) 0.0138(7) 0.0205(7)
O3 0.0513(9) 0.0403(8) 0.0341(7) 0.0043(6) -0.0144(6) -0.0014(7)
N1 0.0305(8) 0.0400(9) 0.0379(9) -0.0048(7) 0.0016(7) 0.0000(7)
N2 0.0343(9) 0.0343(9) 0.0407(9) 0.0048(7) 0.0081(7) 0.0019(7)
C1 0.0400(10) 0.0268(9) 0.0263(8) -0.0024(7) -0.0081(7) -0.0018(7)
C2 0.0286(9) 0.0256(8) 0.0218(8) -0.0004(6) -0.0015(7) -0.0006(6)
C3 0.0296(8) 0.0276(8) 0.0221(7) -0.0010(6) -0.0030(6) 0.0005(6)
C4 0.0258(8) 0.0244(8) 0.0232(7) 0.0017(6) 0.0011(6) 0.0020(6)
C5 0.0376(10) 0.0253(9) 0.0277(9) -0.0021(6) -0.0049(7) -0.0012(7)
C6 0.0410(12) 0.0626(16) 0.0298(10) -0.0004(9) -0.0009(9) 0.0005(10)
C7 0.0407(11) 0.0528(14) 0.0408(11) 0.0155(10) -0.0001(9) 0.0056(10)
C8 0.0714(18) 0.0338(12) 0.0652(17) 0.0034(11) 0.0142(14) 0.0032(11)

loop_
_atom_type_symbol
_atom_type_description
_atom_type_scat_dispersion_real
_atom_type_scat_dispersion_imag
_atom_type_scat_source
C C 0.0033 0.0016 'International Tables Vol C Tables 4.2.6.8 and 6.1.1.4'
H H 0.0000 0.0000 'International Tables Vol C Tables 4.2.6.8 and 6.1.1.4'
N N 0.0061 0.0033 'International Tables Vol C Tables 4.2.6.8 and 6.1.1.4'
O O 0.0106 0.0060 'International Tables Vol C Tables 4.2.6.8 and 6.1.1.4'
S S 0.1246 0.1234 'International Tables Vol C Tables 4.2.6.8 and 6.1.1.4'
Cd Cd -0.8075 1.2024 'International Tables Vol C Tables 4.2.6.8 and 6.1.1.4'

loop_
_geom_angle_atom_site_label_1
_geom_angle_atom_site_label_2
_geom_angle_atom_site_label_3
_geom_angle
_geom_angle_site_symmetry_1
_geom_angle_site_symmetry_3
_geom_angle_publ_flag
N1 Cd1 N1 180.0 . 3_556 ?
N1 Cd1 N2 77.80(7) . 3_556 ?
N1 Cd1 N2 102.20(7) 3_556 3_556 ?
N1 Cd1 N2 102.20(7) . . ?
N1 Cd1 N2 77.80(7) 3_556 . ?
N2 Cd1 N2 180.0 3_556 . ?
N1 Cd1 O2 92.69(6) . 3_556 ?
N1 Cd1 O2 87.31(6) 3_556 3_556 ?
N2 Cd1 O2 85.40(6) 3_556 3_556 ?
N2 Cd1 O2 94.60(6) . 3_556 ?
N1 Cd1 O2 87.31(6) . . ?
N1 Cd1 O2 92.69(6) 3_556 . ?
N2 Cd1 O2 94.60(6) 3_556 . ?
N2 Cd1 O2 85.40(6) . . ?
O2 Cd1 O2 180.00(7) 3_556 . ?
O3 S1 O1 113.21(10) . . ?
O3 S1 O2 113.33(11) . . ?
O1 S1 O2 111.58(11) . . ?
O3 S1 C4 107.06(9) . . ?
O1 S1 C4 105.19(9) . . ?
O2 S1 C4 105.72(9) . . ?
S1 O2 Cd1 160.94(13) . . ?
C6 N1 Cd1 106.90(14) . . ?
C7 N2 C8 112.1(2) . . ?
C7 N2 Cd1 105.83(13) . . ?
C8 N2 Cd1 117.73(15) . . ?
C5 C1 C2 121.08(17) 3_646 . ?
C2 C2 C1 119.17(19) 3_646 . ?
C2 C2 C3 119.19(19) 3_646 . ?
C1 C2 C3 121.64(16) . . ?
C4 C3 C2 119.99(16) . . ?
C3 C4 C5 121.25(16) . . ?
C3 C4 S1 120.90(13) . . ?
C5 C4 S1 117.86(14) . . ?
C1 C5 C4 119.31(17) 3_646 . ?
N1 C6 C7 110.53(19) . 3_556 ?
N2 C7 C6 110.83(19) . 3_556 ?

loop_
_geom_bond_atom_site_label_1
_geom_bond_atom_site_label_2
_geom_bond_distance
_geom_bond_site_symmetry_2
_geom_bond_publ_flag
Cd1 N1 2.2961(18) . ?
Cd1 N1 2.2961(18) 3_556 ?
Cd1 N2 2.3497(17) 3_556 ?
Cd1 N2 2.3497(18) . ?
Cd1 O2 2.4245(15) 3_556 ?
Cd1 O2 2.4245(15) . ?
S1 O3 1.4509(15) . ?
S1 O1 1.4512(15) . ?
S1 O2 1.4537(15) . ?
S1 C4 1.7673(17) . ?
N1 C6 1.469(3) . ?
N2 C7 1.467(3) . ?
N2 C8 1.467(3) . ?
C1 C5 1.369(3) 3_646 ?
C1 C2 1.419(2) . ?
C2 C2 1.417(4) 3_646 ?
C2 C3 1.420(2) . ?
C3 C4 1.372(2) . ?
C4 C5 1.419(2) . ?
C5 C1 1.369(3) 3_646 ?
C6 C7 1.512(4) 3_556 ?
C7 C6 1.512(4) 3_556 ?

loop_
_geom_hbond_atom_site_label_D
_geom_hbond_atom_site_label_H
_geom_hbond_atom_site_label_A
_geom_hbond_distance_DH
_geom_hbond_distance_HA
_geom_hbond_distance_DA
_geom_hbond_angle_DHA
_geom_hbond_site_symmetry_A
N1 H1B O1 0.90 2.30 3.078(2) 144.2 3_656
N1 H1C O1W 0.90 2.10 2.963(3) 161.6 3_666
N2 H2A O3 0.91 2.53 3.285(2) 141.3 2

loop_
_geom_torsion_atom_site_label_1
_geom_torsion_atom_site_label_2
_geom_torsion_atom_site_label_3
_geom_torsion_atom_site_label_4
_geom_torsion
_geom_torsion_site_symmetry_1
_geom_torsion_site_symmetry_2
_geom_torsion_site_symmetry_3
_geom_torsion_site_symmetry_4
_geom_torsion_publ_flag
O3 S1 O2 Cd1 35.1(4) . . . . ?
O1 S1 O2 Cd1 164.3(3) . . . . ?
C4 S1 O2 Cd1 -81.9(3) . . . . ?
N1 Cd1 O2 S1 147.5(3) . . . . ?
N1 Cd1 O2 S1 -32.5(3) 3_556 . . . ?
N2 Cd1 O2 S1 69.9(3) 3_556 . . . ?
N2 Cd1 O2 S1 -110.1(3) . . . . ?
O2 Cd1 O2 S1 -42(100) 3_556 . . . ?
N1 Cd1 N1 C6 -85(100) 3_556 . . . ?
N2 Cd1 N1 C6 -16.49(14) 3_556 . . . ?
N2 Cd1 N1 C6 163.51(14) . . . . ?
O2 Cd1 N1 C6 68.20(14) 3_556 . . . ?
O2 Cd1 N1 C6 -111.80(14) . . . . ?
N1 Cd1 N2 C7 -166.21(13) . . . . ?
N1 Cd1 N2 C7 13.79(13) 3_556 . . . ?
N2 Cd1 N2 C7 53(12) 3_556 . . . ?
O2 Cd1 N2 C7 -72.45(14) 3_556 . . . ?
O2 Cd1 N2 C7 107.55(14) . . . . ?
N1 Cd1 N2 C8 -39.94(19) . . . . ?
N1 Cd1 N2 C8 140.06(19) 3_556 . . . ?
N2 Cd1 N2 C8 179(12) 3_556 . . . ?
O2 Cd1 N2 C8 53.82(18) 3_556 . . . ?
O2 Cd1 N2 C8 -126.18(18) . . . . ?
C5 C1 C2 C2 0.9(3) 3_646 . . 3_646 ?
C5 C1 C2 C3 -179.69(18) 3_646 . . . ?
C2 C2 C3 C4 0.5(3) 3_646 . . . ?
C1 C2 C3 C4 -178.97(18) . . . . ?
C2 C3 C4 C5 -1.2(3) . . . . ?
C2 C3 C4 S1 179.05(14) . . . . ?
O3 S1 C4 C3 -7.55(18) . . . . ?
O1 S1 C4 C3 -128.25(16) . . . . ?
O2 S1 C4 C3 113.56(16) . . . . ?
O3 S1 C4 C5 172.69(14) . . . . ?
O1 S1 C4 C5 51.99(16) . . . . ?
O2 S1 C4 C5 -66.20(17) . . . . ?
C3 C4 C5 C1 0.9(3) . . . 3_646 ?
S1 C4 C5 C1 -179.36(15) . . . 3_646 ?
Cd1 N1 C6 C7 45.1(2) . . . 3_556 ?
C8 N2 C7 C6 -172.1(2) . . . 3_556 ?
Cd1 N2 C7 C6 -42.4(2) . . . 3_556 ?
